data_4324334
loop_
_publ_author_name
'Zhi Su'
'Min Chen'
'Taka-aki Okamura'
'Man-Sheng Chen'
'Shui-Sheng Chen'
'Wei-Yin Sun'

_publ_section_title
;
 Reversible Single-Crystal-to-Single-Crystal Transformation and Highly
 Selective Adsorption Property of Three-Dimensional Cobalt(II) Frameworks
;
_journal_name_full 'Inorganic Chemistry'
_journal_page_first 985
_journal_page_last 991
_journal_paper_doi 10.1021/ic101618n
_journal_volume 50
_journal_year 2011
_chemical_formula_moiety 'C36 H24 Co3 N8 O14, 2(H2 O)'
_chemical_formula_sum 'C36 H28 Co3 N8 O16'
_chemical_formula_weight 1005.45
_chemical_name_systematic
; 
 ? 
;
_space_group_IT_number 2
_symmetry_cell_setting triclinic
_symmetry_space_group_name_Hall '-P 1'
_symmetry_space_group_name_H-M 'P -1'
_atom_sites_solution_hydrogens geom
_atom_sites_solution_primary direct
_atom_sites_solution_secondary difmap
_audit_creation_method SHELXL-97
_cell_angle_alpha 77.638(2)
_cell_angle_beta 73.9210(10)
_cell_angle_gamma 88.716(2)
_cell_formula_units_Z 1
_cell_length_a 8.5503(12)
_cell_length_b 10.0700(14)
_cell_length_c 11.2653(15)
_cell_measurement_reflns_used 2853
_cell_measurement_temperature 293
_cell_measurement_theta_max 28.14
_cell_measurement_theta_min 2.48
_cell_volume 909.7(2)
_computing_structure_refinement 'SHELXL-97 (Sheldrick, 1997)'
_computing_structure_solution 'SHELXS-97 (Sheldrick, 1990)'
_diffrn_ambient_temperature 293
_diffrn_measured_fraction_theta_full 0.979
_diffrn_measured_fraction_theta_max 0.979
_diffrn_radiation_monochromator graphite
_diffrn_radiation_source 'fine-focus sealed tube'
_diffrn_radiation_type MoK\a
_diffrn_radiation_wavelength 0.71073
_diffrn_reflns_av_R_equivalents 0.0349
_diffrn_reflns_av_sigmaI/netI 0.0434
_diffrn_reflns_limit_h_max 8
_diffrn_reflns_limit_h_min -10
_diffrn_reflns_limit_k_max 11
_diffrn_reflns_limit_k_min -11
_diffrn_reflns_limit_l_max 10
_diffrn_reflns_limit_l_min -13
_diffrn_reflns_number 4473
_diffrn_reflns_theta_full 25.04
_diffrn_reflns_theta_max 25.04
_diffrn_reflns_theta_min 1.93
_exptl_absorpt_coefficient_mu 1.444
_exptl_absorpt_correction_T_max 0.8234
_exptl_absorpt_correction_T_min 0.7141
_exptl_absorpt_correction_type multi-scan
_exptl_absorpt_process_details sadabs,bruker(2000)
_exptl_crystal_colour red
_exptl_crystal_density_diffrn 1.835
_exptl_crystal_description block
_exptl_crystal_F_000 505
_exptl_crystal_size_max 0.20
_exptl_crystal_size_mid 0.15
_exptl_crystal_size_min 0.10
_refine_diff_density_max 0.530
_refine_diff_density_min -0.412
_refine_diff_density_rms 0.077
_refine_ls_extinction_method none
_refine_ls_goodness_of_fit_ref 1.012
_refine_ls_hydrogen_treatment constr
_refine_ls_matrix_type full
_refine_ls_number_parameters 286
_refine_ls_number_reflns 3137
_refine_ls_number_restraints 0
_refine_ls_restrained_S_all 1.012
_refine_ls_R_factor_all 0.0395
_refine_ls_R_factor_gt 0.0349
_refine_ls_shift/su_max 0.000
_refine_ls_shift/su_mean 0.000
_refine_ls_structure_factor_coef Fsqd
_refine_ls_weighting_details 'calc w=1/[\s^2^(Fo^2^)+(0.0592P)^2^+0.0000P] where P=(Fo^2^+2Fc^2^)/3'
_refine_ls_weighting_scheme calc
_refine_ls_wR_factor_gt 0.0904
_refine_ls_wR_factor_ref 0.0929
_reflns_number_gt 2759
_reflns_number_total 3137
_reflns_threshold_expression >2sigma(I)
_cod_data_source_file ic101618n_si_002_3.cif
_cod_data_source_block 1'
_cod_database_code 4324334

loop_
_symmetry_equiv_pos_as_xyz
'x, y, z'
'-x, -y, -z'

loop_
_atom_site_label
_atom_site_type_symbol
_atom_site_fract_x
_atom_site_fract_y
_atom_site_fract_z
_atom_site_U_iso_or_equiv
_atom_site_adp_type
_atom_site_occupancy
_atom_site_symmetry_multiplicity
_atom_site_calc_flag
_atom_site_refinement_flags
Co1 Co 0.0000 0.0000 1.0000 0.01876(15) Uani 1 2 d S
Co2 Co 0.00663(4) 0.23262(3) 1.13807(3) 0.01752(13) Uani 1 1 d .
C1 C 0.6096(3) 0.4648(3) 0.6888(3) 0.0240(6) Uani 1 1 d .
C2 C 0.6711(3) 0.4000(3) 0.5903(3) 0.0265(7) Uani 1 1 d .
H4 H 0.7631 0.4358 0.5254 0.032 Uiso 1 1 calc R
C3 C 0.5940(3) 0.2815(3) 0.5896(3) 0.0245(6) Uani 1 1 d .
C4 C 0.4574(3) 0.2280(3) 0.6849(3) 0.0240(6) Uani 1 1 d .
H2 H 0.4058 0.1483 0.6834 0.029 Uiso 1 1 calc R
C5 C 0.3977(3) 0.2945(3) 0.7835(3) 0.0220(6) Uani 1 1 d .
C6 C 0.4734(3) 0.4134(3) 0.7868(3) 0.0242(6) Uani 1 1 d .
H6 H 0.4337 0.4574 0.8531 0.029 Uiso 1 1 calc R
C11 C 0.7450(4) 0.6069(3) 0.7889(3) 0.0301(7) Uani 1 1 d .
H13 H 0.7109 0.5537 0.8706 0.036 Uiso 1 1 calc R
C12 C 0.8621(4) 0.7605(3) 0.6295(3) 0.0377(8) Uani 1 1 d .
H12 H 0.9264 0.8362 0.5793 0.045 Uiso 1 1 calc R
C13 C 0.7728(4) 0.6824(3) 0.5884(3) 0.0385(8) Uani 1 1 d .
H11 H 0.7641 0.6933 0.5064 0.046 Uiso 1 1 calc R
C31 C 0.7430(4) 0.2695(3) 0.3719(3) 0.0291(7) Uani 1 1 d .
H10 H 0.7482 0.3627 0.3390 0.035 Uiso 1 1 calc R
C32 C 0.6844(4) 0.0730(3) 0.5031(3) 0.0343(8) Uani 1 1 d .
H8 H 0.6438 0.0054 0.5754 0.041 Uiso 1 1 calc R
C33 C 0.7744(4) 0.0557(3) 0.3894(3) 0.0322(7) Uani 1 1 d .
H9 H 0.8063 -0.0278 0.3699 0.039 Uiso 1 1 calc R
C51 C 0.2468(3) 0.2345(3) 0.8873(3) 0.0224(6) Uani 1 1 d .
C101 C 0.3961(3) -0.1003(3) 0.9902(3) 0.0266(7) Uani 1 1 d .
C102 C 0.3446(3) -0.0258(3) 1.0850(3) 0.0266(7) Uani 1 1 d .
C103 C 0.4488(3) 0.0738(3) 1.0924(3) 0.0283(7) Uani 1 1 d .
H16 H 0.4137 0.1242 1.1545 0.034 Uiso 1 1 calc R
C111 C 0.2885(3) -0.2039(3) 0.9697(3) 0.0285(7) Uani 1 1 d .
C121 C 0.1790(4) -0.0521(3) 1.1808(3) 0.0294(7) Uani 1 1 d .
N11 N 0.6974(3) 0.5836(2) 0.6907(2) 0.0260(6) Uani 1 1 d .
N12 N 0.8450(3) 0.7132(3) 0.7559(2) 0.0301(6) Uani 1 1 d .
N31 N 0.6642(3) 0.2104(2) 0.4911(2) 0.0248(5) Uani 1 1 d .
N32 N 0.8123(3) 0.1794(2) 0.3065(2) 0.0275(6) Uani 1 1 d .
O1 O 0.1390(2) -0.1729(2) 0.97711(19) 0.0256(5) Uani 1 1 d .
O2 O 0.3456(3) -0.3111(2) 0.9439(3) 0.0445(6) Uani 1 1 d .
O3 O 0.0658(2) 0.02782(19) 1.15607(18) 0.0229(4) Uani 1 1 d .
O4 O 0.1582(3) -0.1425(3) 1.2741(3) 0.0665(9) Uani 1 1 d .
O5 O 0.1867(2) 0.12683(19) 0.87740(18) 0.0257(5) Uani 1 1 d .
O6 O 0.1945(2) 0.2983(2) 0.97502(19) 0.0297(5) Uani 1 1 d .
O7 O -0.1033(3) 0.4239(2) 1.1101(2) 0.0404(6) Uani 1 1 d .
O8 O 0.9614(4) 0.6051(4) 0.3002(4) 0.1057(13) Uani 1 1 d .
H8C H 1.0238 0.6761 0.2743 0.127 Uiso 1 1 d R
H8D H 0.9602 0.5718 0.2372 0.127 Uiso 1 1 d R

loop_
_atom_site_aniso_label
_atom_site_aniso_U_11
_atom_site_aniso_U_22
_atom_site_aniso_U_33
_atom_site_aniso_U_23
_atom_site_aniso_U_13
_atom_site_aniso_U_12
Co1 0.0156(3) 0.0197(3) 0.0202(3) -0.0066(2) -0.0018(2) -0.0004(2)
Co2 0.0160(2) 0.0186(2) 0.0155(2) -0.00687(15) 0.00235(15) -0.00313(14)
C1 0.0230(15) 0.0257(15) 0.0240(15) -0.0056(12) -0.0070(12) -0.0020(12)
C2 0.0207(14) 0.0300(16) 0.0240(16) -0.0060(13) 0.0023(12) -0.0032(12)
C3 0.0229(15) 0.0278(16) 0.0212(15) -0.0078(12) -0.0018(12) 0.0015(12)
C4 0.0209(14) 0.0248(15) 0.0243(15) -0.0070(12) -0.0014(12) -0.0032(12)
C5 0.0182(14) 0.0240(15) 0.0211(15) -0.0041(12) -0.0017(11) 0.0007(11)
C6 0.0224(14) 0.0249(15) 0.0236(15) -0.0079(12) -0.0015(12) 0.0002(12)
C11 0.0309(16) 0.0331(17) 0.0221(16) -0.0080(13) 0.0015(13) -0.0056(14)
C12 0.0397(19) 0.0299(17) 0.039(2) 0.0013(15) -0.0089(15) -0.0124(15)
C13 0.044(2) 0.0365(19) 0.0318(18) 0.0038(15) -0.0121(15) -0.0168(15)
C31 0.0321(16) 0.0290(16) 0.0216(16) -0.0068(13) 0.0009(13) 0.0025(13)
C32 0.0371(18) 0.0263(17) 0.0308(18) -0.0051(14) 0.0044(14) -0.0058(14)
C33 0.0322(17) 0.0259(16) 0.0353(18) -0.0129(14) 0.0007(14) -0.0029(13)
C51 0.0177(14) 0.0231(15) 0.0238(15) -0.0033(12) -0.0029(11) 0.0004(11)
C101 0.0189(14) 0.0312(16) 0.0311(17) -0.0071(13) -0.0095(12) 0.0063(12)
C102 0.0184(14) 0.0345(17) 0.0269(16) -0.0044(13) -0.0085(12) 0.0063(12)
C103 0.0207(14) 0.0366(17) 0.0301(17) -0.0122(14) -0.0080(12) 0.0095(13)
C111 0.0221(15) 0.0339(17) 0.0284(17) -0.0075(13) -0.0051(12) 0.0066(13)
C121 0.0242(15) 0.0367(18) 0.0274(17) -0.0070(14) -0.0078(13) 0.0028(13)
N11 0.0248(13) 0.0267(13) 0.0248(13) -0.0066(11) -0.0027(10) -0.0055(10)
N12 0.0287(13) 0.0301(14) 0.0288(14) -0.0093(11) -0.0008(11) -0.0077(11)
N31 0.0240(12) 0.0261(13) 0.0207(13) -0.0088(10) 0.0025(10) -0.0014(10)
N32 0.0249(13) 0.0287(14) 0.0265(14) -0.0088(11) -0.0010(10) -0.0008(11)
O1 0.0193(10) 0.0266(11) 0.0329(12) -0.0120(9) -0.0062(8) 0.0039(8)
O2 0.0316(12) 0.0370(13) 0.0713(18) -0.0259(12) -0.0148(12) 0.0152(11)
O3 0.0174(10) 0.0279(11) 0.0251(11) -0.0105(9) -0.0055(8) 0.0040(8)
O4 0.0408(15) 0.085(2) 0.0475(17) 0.0281(15) -0.0029(12) 0.0162(14)
O5 0.0215(10) 0.0264(11) 0.0248(11) -0.0073(9) 0.0025(8) -0.0058(8)
O6 0.0274(11) 0.0277(11) 0.0281(11) -0.0118(9) 0.0066(9) -0.0047(9)
O7 0.0497(14) 0.0241(12) 0.0393(14) -0.0035(10) -0.0016(11) 0.0031(10)
O8 0.086(3) 0.091(3) 0.145(4) -0.035(3) -0.034(3) 0.012(2)

loop_
_atom_type_symbol
_atom_type_description
_atom_type_scat_dispersion_real
_atom_type_scat_dispersion_imag
_atom_type_scat_source
C C 0.0033 0.0016 'International Tables Vol C Tables 4.2.6.8 and 6.1.1.4'
H H 0.0000 0.0000 'International Tables Vol C Tables 4.2.6.8 and 6.1.1.4'
N N 0.0061 0.0033 'International Tables Vol C Tables 4.2.6.8 and 6.1.1.4'
O O 0.0106 0.0060 'International Tables Vol C Tables 4.2.6.8 and 6.1.1.4'
Co Co 0.3494 0.9721 'International Tables Vol C Tables 4.2.6.8 and 6.1.1.4'

loop_
_geom_angle_atom_site_label_1
_geom_angle_atom_site_label_2
_geom_angle_atom_site_label_3
_geom_angle
_geom_angle_site_symmetry_1
_geom_angle_site_symmetry_3
O5 Co1 O5 180.000(1) 2_557 .
O5 Co1 O3 92.53(8) 2_557 2_557
O5 Co1 O3 87.47(8) . 2_557
O5 Co1 O3 87.47(8) 2_557 .
O5 Co1 O3 92.53(8) . .
O3 Co1 O3 180.000(1) 2_557 .
O5 Co1 O1 88.37(8) 2_557 .
O5 Co1 O1 91.63(8) . .
O3 Co1 O1 84.46(7) 2_557 .
O3 Co1 O1 95.54(7) . .
O5 Co1 O1 91.63(8) 2_557 2_557
O5 Co1 O1 88.37(8) . 2_557
O3 Co1 O1 95.54(7) 2_557 2_557
O3 Co1 O1 84.46(7) . 2_557
O1 Co1 O1 180.000(1) . 2_557
O6 Co2 O3 94.21(8) . .
O6 Co2 N12 88.90(9) . 2_667
O3 Co2 N12 97.26(9) . 2_667
O6 Co2 N32 176.07(8) . 1_456
O3 Co2 N32 89.58(8) . 1_456
N12 Co2 N32 89.59(10) 2_667 1_456
O6 Co2 O7 90.87(8) . .
O3 Co2 O7 166.25(9) . .
N12 Co2 O7 95.60(10) 2_667 .
N32 Co2 O7 85.66(9) 1_456 .
O6 Co2 O1 89.33(8) . 2_557
O3 Co2 O1 81.36(7) . 2_557
N12 Co2 O1 177.67(8) 2_667 2_557
N32 Co2 O1 92.27(9) 1_456 2_557
O7 Co2 O1 85.94(8) . 2_557
C2 C1 C6 121.6(3) . .
C2 C1 N11 117.7(2) . .
C6 C1 N11 120.5(3) . .
C3 C2 C1 119.0(3) . .
C3 C2 H4 120.5 . .
C1 C2 H4 120.5 . .
C4 C3 C2 121.0(3) . .
C4 C3 N31 120.3(3) . .
C2 C3 N31 118.7(2) . .
C3 C4 C5 119.2(3) . .
C3 C4 H2 120.4 . .
C5 C4 H2 120.4 . .
C6 C5 C4 121.0(2) . .
C6 C5 C51 120.5(3) . .
C4 C5 C51 118.4(3) . .
C1 C6 C5 118.2(3) . .
C1 C6 H6 120.9 . .
C5 C6 H6 120.9 . .
N12 C11 N11 111.9(3) . .
N12 C11 H13 124.0 . .
N11 C11 H13 124.0 . .
C13 C12 N12 110.3(3) . .
C13 C12 H12 124.8 . .
N12 C12 H12 124.8 . .
C12 C13 N11 106.3(3) . .
C12 C13 H11 126.9 . .
N11 C13 H11 126.9 . .
N32 C31 N31 111.7(3) . .
N32 C31 H10 124.1 . .
N31 C31 H10 124.1 . .
C33 C32 N31 106.3(3) . .
C33 C32 H8 126.8 . .
N31 C32 H8 126.8 . .
C32 C33 N32 109.9(3) . .
C32 C33 H9 125.0 . .
N32 C33 H9 125.0 . .
O5 C51 O6 126.7(3) . .
O5 C51 C5 116.4(3) . .
O6 C51 C5 116.9(2) . .
C103 C101 C102 119.0(3) 2_657 .
C103 C101 C111 117.9(3) 2_657 .
C102 C101 C111 123.1(3) . .
C103 C102 C101 119.3(3) . .
C103 C102 C121 118.9(3) . .
C101 C102 C121 121.8(3) . .
C102 C103 C101 121.7(3) . 2_657
C102 C103 H16 119.1 . .
C101 C103 H16 119.1 2_657 .
O2 C111 O1 123.2(3) . .
O2 C111 C101 119.7(3) . .
O1 C111 C101 117.0(3) . .
O4 C121 O3 123.7(3) . .
O4 C121 C102 120.3(3) . .
O3 C121 C102 116.0(3) . .
C11 N11 C13 106.5(3) . .
C11 N11 C1 126.3(2) . .
C13 N11 C1 126.3(3) . .
C11 N12 C12 104.9(3) . .
C11 N12 Co2 126.5(2) . 2_667
C12 N12 Co2 126.8(2) . 2_667
C31 N31 C32 106.8(2) . .
C31 N31 C3 125.0(2) . .
C32 N31 C3 127.6(2) . .
C31 N32 C33 105.2(2) . .
C31 N32 Co2 122.5(2) . 1_654
C33 N32 Co2 128.6(2) . 1_654
C111 O1 Co1 135.8(2) . .
C111 O1 Co2 125.09(19) . 2_557
Co1 O1 Co2 91.40(7) . 2_557
C121 O3 Co1 112.75(18) . .
C121 O3 Co2 140.28(19) . .
Co1 O3 Co2 95.93(8) . .
C51 O5 Co1 130.63(19) . .
C51 O6 Co2 125.90(18) . .
H8C O8 H8D 108.8 . .

loop_
_geom_bond_atom_site_label_1
_geom_bond_atom_site_label_2
_geom_bond_distance
_geom_bond_site_symmetry_2
Co1 O5 2.0499(18) 2_557
Co1 O5 2.0499(18) .
Co1 O3 2.0620(19) 2_557
Co1 O3 2.0620(19) .
Co1 O1 2.1071(19) .
Co1 O1 2.1071(19) 2_557
Co2 O6 2.0701(19) .
Co2 O3 2.0931(19) .
Co2 N12 2.117(3) 2_667
Co2 N32 2.123(2) 1_456
Co2 O7 2.125(2) .
Co2 O1 2.204(2) 2_557
C1 C2 1.380(4) .
C1 C6 1.383(4) .
C1 N11 1.434(4) .
C2 C3 1.379(4) .
C2 H4 0.9300 .
C3 C4 1.376(4) .
C3 N31 1.434(4) .
C4 C5 1.389(4) .
C4 H2 0.9300 .
C5 C6 1.386(4) .
C5 C51 1.515(4) .
C6 H6 0.9300 .
C11 N12 1.308(4) .
C11 N11 1.345(4) .
C11 H13 0.9300 .
C12 C13 1.340(4) .
C12 N12 1.369(4) .
C12 H12 0.9300 .
C13 N11 1.364(4) .
C13 H11 0.9300 .
C31 N32 1.318(4) .
C31 N31 1.336(4) .
C31 H10 0.9300 .
C32 C33 1.344(4) .
C32 N31 1.372(4) .
C32 H8 0.9300 .
C33 N32 1.371(4) .
C33 H9 0.9300 .
C51 O5 1.249(3) .
C51 O6 1.266(3) .
C101 C103 1.387(4) 2_657
C101 C102 1.402(4) .
C101 C111 1.500(4) .
C102 C103 1.386(4) .
C102 C121 1.513(4) .
C103 C101 1.387(4) 2_657
C103 H16 0.9300 .
C111 O2 1.233(4) .
C111 O1 1.293(3) .
C121 O4 1.208(4) .
C121 O3 1.297(3) .
N12 Co2 2.117(3) 2_667
N32 Co2 2.123(2) 1_654
O1 Co2 2.204(2) 2_557
O8 H8C 0.8500 .
O8 H8D 0.8499 .

loop_
_geom_torsion_atom_site_label_1
_geom_torsion_atom_site_label_2
_geom_torsion_atom_site_label_3
_geom_torsion_atom_site_label_4
_geom_torsion
_geom_torsion_site_symmetry_1
_geom_torsion_site_symmetry_4
C6 C1 C2 C3 0.3(5) . .
N11 C1 C2 C3 176.6(2) . .
C1 C2 C3 C4 0.2(4) . .
C1 C2 C3 N31 -176.3(3) . .
C2 C3 C4 C5 -0.5(4) . .
N31 C3 C4 C5 176.0(2) . .
C3 C4 C5 C6 0.1(4) . .
C3 C4 C5 C51 179.7(2) . .
C2 C1 C6 C5 -0.6(4) . .
N11 C1 C6 C5 -176.8(2) . .
C4 C5 C6 C1 0.4(4) . .
C51 C5 C6 C1 -179.1(2) . .
N12 C12 C13 N11 0.1(4) . .
N31 C32 C33 N32 0.5(4) . .
C6 C5 C51 O5 -179.7(3) . .
C4 C5 C51 O5 0.8(4) . .
C6 C5 C51 O6 0.3(4) . .
C4 C5 C51 O6 -179.3(3) . .
C103 C101 C102 C103 1.1(5) 2_657 .
C111 C101 C102 C103 -176.1(3) . .
C103 C101 C102 C121 -178.1(3) 2_657 .
C111 C101 C102 C121 4.6(4) . .
C101 C102 C103 C101 -1.1(5) . 2_657
C121 C102 C103 C101 178.1(3) . 2_657
C103 C101 C111 O2 42.8(4) 2_657 .
C102 C101 C111 O2 -139.9(3) . .
C103 C101 C111 O1 -135.3(3) 2_657 .
C102 C101 C111 O1 41.9(4) . .
C103 C102 C121 O4 -96.0(4) . .
C101 C102 C121 O4 83.3(4) . .
C103 C102 C121 O3 83.5(4) . .
C101 C102 C121 O3 -97.2(3) . .
N12 C11 N11 C13 0.0(4) . .
N12 C11 N11 C1 169.6(3) . .
C12 C13 N11 C11 -0.1(4) . .
C12 C13 N11 C1 -169.7(3) . .
C2 C1 N11 C11 -128.9(3) . .
C6 C1 N11 C11 47.4(4) . .
C2 C1 N11 C13 38.7(4) . .
C6 C1 N11 C13 -145.0(3) . .
N11 C11 N12 C12 0.1(4) . .
N11 C11 N12 Co2 -165.7(2) . 2_667
C13 C12 N12 C11 -0.1(4) . .
C13 C12 N12 Co2 165.6(2) . 2_667
N32 C31 N31 C32 0.0(4) . .
N32 C31 N31 C3 171.9(3) . .
C33 C32 N31 C31 -0.3(4) . .
C33 C32 N31 C3 -171.9(3) . .
C4 C3 N31 C31 149.0(3) . .
C2 C3 N31 C31 -34.4(4) . .
C4 C3 N31 C32 -40.9(4) . .
C2 C3 N31 C32 135.7(3) . .
N31 C31 N32 C33 0.3(4) . .
N31 C31 N32 Co2 -159.7(2) . 1_654
C32 C33 N32 C31 -0.4(4) . .
C32 C33 N32 Co2 157.8(2) . 1_654
O2 C111 O1 Co1 -172.9(2) . .
C101 C111 O1 Co1 5.2(4) . .
O2 C111 O1 Co2 -32.9(4) . 2_557
C101 C111 O1 Co2 145.2(2) . 2_557
O5 Co1 O1 C111 -138.4(3) 2_557 .
O5 Co1 O1 C111 41.6(3) . .
O3 Co1 O1 C111 128.9(3) 2_557 .
O3 Co1 O1 C111 -51.1(3) . .
O5 Co1 O1 Co2 73.37(8) 2_557 2_557
O5 Co1 O1 Co2 -106.63(8) . 2_557
O3 Co1 O1 Co2 -19.33(7) 2_557 2_557
O3 Co1 O1 Co2 160.67(7) . 2_557
O4 C121 O3 Co1 -112.9(3) . .
C102 C121 O3 Co1 67.6(3) . .
O4 C121 O3 Co2 114.2(4) . .
C102 C121 O3 Co2 -65.2(4) . .
O5 Co1 O3 C121 95.72(19) 2_557 .
O5 Co1 O3 C121 -84.28(19) . .
O1 Co1 O3 C121 7.60(19) . .
O1 Co1 O3 C121 -172.40(19) 2_557 .
O5 Co1 O3 Co2 -112.39(8) 2_557 .
O5 Co1 O3 Co2 67.61(8) . .
O1 Co1 O3 Co2 159.49(8) . .
O1 Co1 O3 Co2 -20.51(8) 2_557 .
O6 Co2 O3 C121 68.2(3) . .
N12 Co2 O3 C121 -21.2(3) 2_667 .
N32 Co2 O3 C121 -110.8(3) 1_456 .
O7 Co2 O3 C121 179.6(3) . .
O1 Co2 O3 C121 156.9(3) 2_557 .
O6 Co2 O3 Co1 -68.97(8) . .
N12 Co2 O3 Co1 -158.40(9) 2_667 .
N32 Co2 O3 Co1 112.06(9) 1_456 .
O7 Co2 O3 Co1 42.4(4) . .
O1 Co2 O3 Co1 19.70(7) 2_557 .
O6 C51 O5 Co1 -6.6(4) . .
C5 C51 O5 Co1 173.39(17) . .
O3 Co1 O5 C51 143.1(2) 2_557 .
O3 Co1 O5 C51 -36.9(2) . .
O1 Co1 O5 C51 -132.5(2) . .
O1 Co1 O5 C51 47.5(2) 2_557 .
O5 C51 O6 Co2 6.5(4) . .
C5 C51 O6 Co2 -173.41(17) . .
O3 Co2 O6 C51 36.0(2) . .
N12 Co2 O6 C51 133.2(2) 2_667 .
O7 Co2 O6 C51 -131.2(2) . .
O1 Co2 O6 C51 -45.3(2) 2_557 .
